data_4075644
loop_
_publ_author_name
'Mobley, T. Andrew'
'Gandour, Rochelle'
'Gillis, Eric P.'
'Nti-Addae, Kwame'
'Palchaudhuri, Rahul'
'Rajbhandari, Presha'
'Tomson, Neil'
'Vargas, Angel'
'Zheng, Qi'

_publ_section_title
;
 1JWSnas a Solution State Predictor for Tungsten&#x2212;Tin Solid State
 Bond Length in Sterically Crowded Tungstenocene Stannyl Complexes
;
_journal_issue 16
_journal_name_full Organometallics
_journal_page_first 3897
_journal_paper_doi 10.1021/om049006d
_journal_volume 24
_journal_year 2005
_chemical_compound_source 'see text'
_chemical_formula_analytical 'C18 H29 Cl Sn W'
_chemical_formula_moiety 'C18 H29 Cl Sn W'
_chemical_formula_structural (C5H5)2WHSnCl(C4H9)2
_chemical_formula_sum 'C18 H29 Cl Sn W'
_chemical_formula_weight 583.4
_chemical_name_common 'hydridotungstenocene di-tert-butylstannyl chloride'
_chemical_name_systematic
;
 ?
;
_space_group_IT_number 14
_symmetry_cell_setting monoclinic
_symmetry_Int_Tables_number 14
_symmetry_space_group_name_Hall '-P 2yn'
_symmetry_space_group_name_H-M 'P 1 21/n 1'
_atom_sites_solution_hydrogens geom
_atom_sites_solution_primary direct
_atom_sites_solution_secondary difmap
_audit_creation_date 2004-10-31T10:32:48-00:00
_audit_creation_method 'WinGX routine CIF_UPDATE'
_cell_angle_alpha 90
_cell_angle_beta 96.21(3)
_cell_angle_gamma 90
_cell_formula_units_Z 4
_cell_length_a 9.930(2)
_cell_length_b 14.232(3)
_cell_length_c 13.832(3)
_cell_measurement_reflns_used 8851
_cell_measurement_temperature 190(2)
_cell_measurement_theta_max 27.48
_cell_measurement_theta_min 1.00
_cell_volume 1943.3(7)
_computing_cell_refinement 'HKL Scalepack (Otwinowski & Minor, 1997)'
_computing_data_collection 'Collect (Nonius BV, 1997-2000)'
_computing_data_reduction 'HKL Denzo & Scalepack (Otwinowski & Minor, 1997)'
_computing_molecular_graphics 'SHELXTL v5.1 (Sheldrick, 1997)'
_computing_publication_material 'SHELXTL v5.1 (Sheldrick, 1997)'
_computing_structure_refinement 'SHELXTL v5.1 (Sheldrick, 1997)'
_computing_structure_solution 'SHELXTL v5.1 (Sheldrick, 1997)'
_diffrn_ambient_temperature 190(2)
_diffrn_detector_area_resol_mean 9
_diffrn_measured_fraction_theta_full 0.994
_diffrn_measured_fraction_theta_max 0.994
_diffrn_measurement_device_type KappaCCD
_diffrn_measurement_method 'CCD phi and omega Scans'
_diffrn_radiation_monochromator graphite
_diffrn_radiation_probe x-ray
_diffrn_radiation_type MoK\a
_diffrn_radiation_wavelength 0.71073
_diffrn_reflns_av_R_equivalents 0.037
_diffrn_reflns_av_unetI/netI 0.0309
_diffrn_reflns_limit_h_max 12
_diffrn_reflns_limit_h_min -12
_diffrn_reflns_limit_k_max 18
_diffrn_reflns_limit_k_min -18
_diffrn_reflns_limit_l_max 17
_diffrn_reflns_limit_l_min -17
_diffrn_reflns_number 15929
_diffrn_reflns_reduction_process ' ?'
_diffrn_reflns_theta_full 27.55
_diffrn_reflns_theta_max 27.55
_diffrn_reflns_theta_min 2.51
_diffrn_source 'fine-focus sealed tube'
_exptl_absorpt_coefficient_mu 7.33
_exptl_absorpt_correction_T_max 0.160
_exptl_absorpt_correction_T_min 0.106
_exptl_absorpt_correction_type multi-scan
_exptl_absorpt_process_details
;
        HKL Scalepack (Otwinowiski & Minor, 1997)
        Reported T_min and T_max are the scale factor range (after scaling by
        0.0121) reported in Scalepack output, since output does not include 
        real T_min and T_max values.
;
_exptl_crystal_colour 'Dark Orange'
_exptl_crystal_density_diffrn 1.994
_exptl_crystal_density_method 'not measured'
_exptl_crystal_description Blocks
_exptl_crystal_F_000 1112
_exptl_crystal_size_max 0.36
_exptl_crystal_size_mid 0.36
_exptl_crystal_size_min 0.25
_refine_diff_density_max 4.305
_refine_diff_density_min -3.825
_refine_diff_density_rms 0.168
_refine_ls_extinction_coef 0.00224(12)
_refine_ls_extinction_expression Fc^*^=kFc[1+0.001xFc^2^\l^3^/sin(2\q)]^-1/4^
_refine_ls_extinction_method SHELXL
_refine_ls_goodness_of_fit_ref 1.062
_refine_ls_hydrogen_treatment refall
_refine_ls_matrix_type full
_refine_ls_number_parameters 198
_refine_ls_number_reflns 4452
_refine_ls_number_restraints 0
_refine_ls_restrained_S_all 1.062
_refine_ls_R_factor_all 0.044
_refine_ls_R_factor_gt 0.035
_refine_ls_shift/su_max 0.001
_refine_ls_shift/su_mean 0.000
_refine_ls_structure_factor_coef Fsqd
_refine_ls_weighting_details 'calc w=1/[\s^2^(Fo^2^)+(0.0057P)^2^+17.1098P] where P=(Fo^2^+2Fc^2^)/3'
_refine_ls_weighting_scheme calc
_refine_ls_wR_factor_gt 0.067
_refine_ls_wR_factor_ref 0.070
_reflns_number_gt 3832
_reflns_number_total 4452
_reflns_threshold_expression >4sigma(Fo)
_cod_data_source_file om049006dsi20041214_032017.cif
_cod_data_source_block Cp2WHSnCltBu2_cmpd_1a
_cod_depositor_comments
;
The following automatic conversions were performed:

'_symmetry_cell_setting' value 'Monoclinic' changed to 'monoclinic'
according to /home/saulius/struct/CIF-dictionaries/cif_core.dic
dictionary named 'cif_core.dic' version 2.4.1 from 2010-06-29.

Automatic conversion script
Id: cif_fix_values 1715 2011-07-08 13:25:40Z adriana 
;
_cod_original_cell_volume 1943.4(7)
_cod_original_sg_symbol_H-M 'P 21/n'
_cod_database_code 4075644

loop_
_symmetry_equiv_pos_as_xyz
'x, y, z'
'-x+1/2, y+1/2, -z+1/2'
'-x, -y, -z'
'x-1/2, -y-1/2, z-1/2'

loop_
_atom_site_label
_atom_site_type_symbol
_atom_site_fract_x
_atom_site_fract_y
_atom_site_fract_z
_atom_site_U_iso_or_equiv
_atom_site_adp_type
_atom_site_occupancy
_atom_site_symmetry_multiplicity
_atom_site_calc_flag
_atom_site_refinement_flags
W W 0.18901(2) 0.342429(19) 0.880757(18) 0.02965(10) Uani 1 1 d .
Sn Sn 0.40835(4) 0.27708(3) 0.79280(3) 0.02053(10) Uani 1 1 d .
Cl Cl 0.34058(15) 0.19509(11) 0.63833(10) 0.0330(3) Uani 1 1 d .
C1 C 0.1755(6) 0.3924(4) 1.0339(4) 0.0316(13) Uani 1 1 d .
H1 H 0.1019 0.3738 1.0682 0.038 Uiso 1 1 calc R
C2 C 0.1786(6) 0.4722(4) 0.9729(4) 0.0321(13) Uani 1 1 d .
H2 H 0.1072 0.5161 0.9583 0.038 Uiso 1 1 calc R
C3 C 0.3069(6) 0.4750(4) 0.9375(5) 0.0342(14) Uani 1 1 d .
H3 H 0.3372 0.5215 0.8955 0.041 Uiso 1 1 calc R
C4 C 0.3820(6) 0.3970(4) 0.9752(4) 0.0282(12) Uani 1 1 d .
H4 H 0.4716 0.3815 0.9628 0.034 Uiso 1 1 calc R
C5 C 0.3010(6) 0.3453(5) 1.0350(4) 0.0330(13) Uani 1 1 d .
H5 H 0.3265 0.2893 1.0695 0.04 Uiso 1 1 calc R
C6 C 0.0484(9) 0.2133(6) 0.8780(7) 0.062(2) Uani 1 1 d .
H6 H 0.064 0.1628 0.9227 0.074 Uiso 1 1 calc R
C7 C -0.0245(7) 0.2954(6) 0.8928(6) 0.050(2) Uani 1 1 d .
H7 H -0.0674 0.3097 0.9492 0.06 Uiso 1 1 calc R
C8 C -0.0237(7) 0.3529(7) 0.8109(7) 0.062(2) Uani 1 1 d .
H8 H -0.0654 0.4127 0.8009 0.075 Uiso 1 1 calc R
C9 C 0.0535(9) 0.3029(8) 0.7444(6) 0.067(3) Uani 1 1 d .
H9 H 0.0729 0.3244 0.6824 0.081 Uiso 1 1 calc R
C10 C 0.0937(8) 0.2186(6) 0.7869(6) 0.055(2) Uani 1 1 d .
H10 H 0.1445 0.1715 0.7584 0.066 Uiso 1 1 calc R
C11 C 0.5244(7) 0.1586(5) 0.8646(4) 0.0337(14) Uani 1 1 d .
C12 C 0.5926(9) 0.1903(7) 0.9623(6) 0.070(3) Uani 1 1 d .
H12A H 0.5243 0.2154 1.0015 0.104 Uiso 1 1 calc R
H12B H 0.6592 0.2392 0.9527 0.104 Uiso 1 1 calc R
H12C H 0.6384 0.1367 0.9961 0.104 Uiso 1 1 calc R
C13 C 0.4224(10) 0.0826(7) 0.8805(8) 0.083(3) Uani 1 1 d .
H13A H 0.3524 0.1084 0.9177 0.125 Uiso 1 1 calc R
H13B H 0.4683 0.0304 0.9166 0.125 Uiso 1 1 calc R
H13C H 0.3803 0.0599 0.8174 0.125 Uiso 1 1 calc R
C14 C 0.6320(11) 0.1198(7) 0.8059(7) 0.082(4) Uani 1 1 d .
H14A H 0.674 0.0645 0.8388 0.124 Uiso 1 1 calc R
H14B H 0.7012 0.1679 0.7998 0.124 Uiso 1 1 calc R
H14C H 0.5903 0.102 0.741 0.124 Uiso 1 1 calc R
C15 C 0.5357(6) 0.3822(4) 0.7265(5) 0.0316(13) Uani 1 1 d .
C16 C 0.4429(9) 0.4413(6) 0.6560(7) 0.062(2) Uani 1 1 d .
H16A H 0.3763 0.4736 0.6914 0.093 Uiso 1 1 calc R
H16B H 0.3959 0.4006 0.6061 0.093 Uiso 1 1 calc R
H16C H 0.4969 0.4879 0.6249 0.093 Uiso 1 1 calc R
C17 C 0.6102(8) 0.4438(6) 0.8047(6) 0.056(2) Uani 1 1 d .
H17A H 0.6713 0.4865 0.7749 0.084 Uiso 1 1 calc R
H17B H 0.6629 0.4041 0.8528 0.084 Uiso 1 1 calc R
H17C H 0.5444 0.4805 0.8368 0.084 Uiso 1 1 calc R
C18 C 0.6400(7) 0.3346(5) 0.6693(5) 0.0407(16) Uani 1 1 d .
H18A H 0.5933 0.2962 0.6173 0.061 Uiso 1 1 calc R
H18B H 0.6993 0.2946 0.713 0.061 Uiso 1 1 calc R
H18C H 0.6945 0.3827 0.6409 0.061 Uiso 1 1 calc R
H19 H 0.221(7) 0.428(5) 0.787(5) 0.049 Uiso 1 1 d .

loop_
_atom_site_aniso_label
_atom_site_aniso_U_11
_atom_site_aniso_U_22
_atom_site_aniso_U_33
_atom_site_aniso_U_23
_atom_site_aniso_U_13
_atom_site_aniso_U_12
W 0.01758(13) 0.04135(16) 0.03083(14) -0.01308(11) 0.00634(9) -0.00488(10)
Sn 0.01905(18) 0.02230(19) 0.02038(18) -0.00456(14) 0.00272(13) -0.00114(14)
Cl 0.0364(8) 0.0381(8) 0.0242(7) -0.0103(6) 0.0018(6) -0.0039(6)
C1 0.032(3) 0.036(3) 0.029(3) -0.003(3) 0.014(3) -0.001(3)
C2 0.030(3) 0.030(3) 0.037(3) -0.006(3) 0.007(3) 0.002(3)
C3 0.034(3) 0.031(3) 0.039(3) 0.001(3) 0.011(3) -0.004(3)
C4 0.025(3) 0.033(3) 0.027(3) -0.012(2) 0.002(2) -0.004(2)
C5 0.036(3) 0.033(3) 0.031(3) 0.003(3) 0.004(3) 0.000(3)
C6 0.069(6) 0.051(5) 0.068(6) -0.009(4) 0.024(5) -0.031(4)
C7 0.029(3) 0.076(6) 0.048(4) -0.015(4) 0.019(3) -0.023(4)
C8 0.029(4) 0.084(6) 0.070(6) 0.001(5) -0.012(4) 0.007(4)
C9 0.050(5) 0.121(9) 0.029(4) -0.001(5) -0.007(3) -0.028(5)
C10 0.038(4) 0.068(5) 0.061(5) -0.038(5) 0.012(4) -0.030(4)
C11 0.040(4) 0.036(3) 0.024(3) -0.002(3) -0.001(3) 0.012(3)
C12 0.070(6) 0.077(6) 0.053(5) -0.012(4) -0.031(4) 0.036(5)
C13 0.081(7) 0.057(6) 0.105(8) 0.047(6) -0.022(6) -0.015(5)
C14 0.117(9) 0.077(6) 0.058(5) 0.019(5) 0.033(6) 0.069(6)
C15 0.032(3) 0.027(3) 0.038(3) -0.003(3) 0.016(3) -0.006(2)
C16 0.060(5) 0.042(4) 0.087(6) 0.030(4) 0.025(5) 0.004(4)
C17 0.052(5) 0.055(5) 0.069(5) -0.034(4) 0.037(4) -0.031(4)
C18 0.039(4) 0.042(4) 0.044(4) -0.011(3) 0.021(3) -0.006(3)

loop_
_atom_type_symbol
_atom_type_description
_atom_type_scat_dispersion_real
_atom_type_scat_dispersion_imag
_atom_type_scat_source
C C 0.0033 0.0016 'International Tables Vol C Tables 4.2.6.8 and 6.1.1.4'
H H 0 0 'International Tables Vol C Tables 4.2.6.8 and 6.1.1.4'
Cl Cl 0.1484 0.1585 'International Tables Vol C Tables 4.2.6.8 and 6.1.1.4'
Sn Sn -0.6537 1.4246 'International Tables Vol C Tables 4.2.6.8 and 6.1.1.4'
W W -0.849 6.8722 'International Tables Vol C Tables 4.2.6.8 and 6.1.1.4'

loop_
_geom_angle_atom_site_label_1
_geom_angle_atom_site_label_2
_geom_angle_atom_site_label_3
_geom_angle
C8 W C7 36.4(3)
C8 W C2 95.2(3)
C7 W C2 95.8(3)
C8 W C1 103.7(3)
C7 W C1 82.6(2)
C2 W C1 36.7(2)
C8 W C9 37.5(3)
C7 W C9 60.5(3)
C2 W C9 127.9(3)
C1 W C9 140.4(3)
C8 W C5 137.9(3)
C7 W C5 107.6(3)
C2 W C5 60.5(2)
C1 W C5 36.2(2)
C9 W C5 164.1(3)
C8 W C6 60.2(4)
C7 W C6 35.8(3)
C2 W C6 126.7(3)
C1 W C6 99.8(3)
C9 W C6 59.0(3)
C5 W C6 105.1(3)
C8 W C3 120.9(3)
C7 W C3 131.7(3)
C2 W C3 36.1(2)
C1 W C3 60.2(2)
C9 W C3 135.9(3)
C5 W C3 59.6(2)
C6 W C3 159.9(3)
C8 W C10 60.0(3)
C7 W C10 59.1(3)
C2 W C10 153.6(3)
C1 W C10 134.5(3)
C9 W C10 34.8(3)
C5 W C10 131.2(3)
C6 W C10 34.8(3)
C3 W C10 165.3(3)
C8 W C4 154.5(3)
C7 W C4 141.5(2)
C2 W C4 59.7(2)
C1 W C4 59.8(2)
C9 W C4 157.9(3)
C5 W C4 35.7(2)
C6 W C4 137.2(3)
C3 W C4 35.2(2)
C10 W C4 145.5(3)
C8 W Sn 125.8(2)
C7 W Sn 136.6(2)
C2 W Sn 127.63(16)
C1 W Sn 130.49(16)
C9 W Sn 88.6(2)
C5 W Sn 95.13(16)
C6 W Sn 103.2(2)
C3 W Sn 91.70(15)
C10 W Sn 78.00(19)
C4 W Sn 73.76(14)
C8 W H19 83(2)
C7 W H19 119(2)
C2 W H19 83(2)
C1 W H19 119(2)
C9 W H19 73(2)
C5 W H19 123(2)
C6 W H19 132(2)
C3 W H19 65(2)
C10 W H19 101(2)
C4 W H19 89(2)
Sn W H19 73(2)
C11 Sn C15 113.9(2)
C11 Sn Cl 96.21(16)
C15 Sn Cl 94.30(17)
C11 Sn W 117.05(17)
C15 Sn W 117.76(16)
Cl Sn W 112.72(4)
C5 C1 C2 108.0(5)
C5 C1 W 73.6(3)
C2 C1 W 71.7(3)
C5 C1 H1 126
C2 C1 H1 126
W C1 H1 120.5
C3 C2 C1 107.9(5)
C3 C2 W 74.3(4)
C1 C2 W 71.7(3)
C3 C2 H2 126.1
C1 C2 H2 126.1
W C2 H2 119.8
C4 C3 C2 108.1(5)
C4 C3 W 73.2(3)
C2 C3 W 69.7(3)
C4 C3 H3 125.9
C2 C3 H3 125.9
W C3 H3 122.9
C3 C4 C5 108.3(5)
C3 C4 W 71.6(3)
C5 C4 W 70.8(3)
C3 C4 H4 125.8
C5 C4 H4 125.8
W C4 H4 123.4
C1 C5 C4 107.6(5)
C1 C5 W 70.2(3)
C4 C5 W 73.5(3)
C1 C5 H5 126.2
C4 C5 H5 126.2
W C5 H5 121.8
C10 C6 C7 108.2(8)
C10 C6 W 73.5(4)
C7 C6 W 69.8(4)
C10 C6 H6 125.9
C7 C6 H6 125.9
W C6 H6 122.4
C8 C7 C6 108.7(7)
C8 C7 W 71.2(4)
C6 C7 W 74.4(4)
C8 C7 H7 125.7
C6 C7 H7 125.7
W C7 H7 120.5
C7 C8 C9 106.1(8)
C7 C8 W 72.4(4)
C9 C8 W 72.6(4)
C7 C8 H8 126.9
C9 C8 H8 126.9
W C8 H8 120
C10 C9 C8 107.8(8)
C10 C9 W 75.0(4)
C8 C9 W 69.9(4)
C10 C9 H9 126.1
C8 C9 H9 126.1
W C9 H9 120.7
C9 C10 C6 109.2(8)
C9 C10 W 70.1(4)
C6 C10 W 71.7(4)
C9 C10 H10 125.4
C6 C10 H10 125.4
W C10 H10 124.3
C14 C11 C13 109.9(8)
C14 C11 C12 108.3(7)
C13 C11 C12 108.9(7)
C14 C11 Sn 113.6(5)
C13 C11 Sn 106.5(5)
C12 C11 Sn 109.5(5)
C11 C12 H12A 109.5
C11 C12 H12B 109.5
H12A C12 H12B 109.5
C11 C12 H12C 109.5
H12A C12 H12C 109.5
H12B C12 H12C 109.5
C11 C13 H13A 109.5
C11 C13 H13B 109.5
H13A C13 H13B 109.5
C11 C13 H13C 109.5
H13A C13 H13C 109.5
H13B C13 H13C 109.5
C11 C14 H14A 109.5
C11 C14 H14B 109.5
H14A C14 H14B 109.5
C11 C14 H14C 109.5
H14A C14 H14C 109.5
H14B C14 H14C 109.5
C17 C15 C16 110.5(6)
C17 C15 C18 108.6(5)
C16 C15 C18 108.1(6)
C17 C15 Sn 110.4(4)
C16 C15 Sn 107.8(4)
C18 C15 Sn 111.4(4)
C15 C16 H16A 109.5
C15 C16 H16B 109.5
H16A C16 H16B 109.5
C15 C16 H16C 109.5
H16A C16 H16C 109.5
H16B C16 H16C 109.5
C15 C17 H17A 109.5
C15 C17 H17B 109.5
H17A C17 H17B 109.5
C15 C17 H17C 109.5
H17A C17 H17C 109.5
H17B C17 H17C 109.5
C15 C18 H18A 109.5
C15 C18 H18B 109.5
H18A C18 H18B 109.5
C15 C18 H18C 109.5
H18A C18 H18C 109.5
H18B C18 H18C 109.5

loop_
_geom_bond_atom_site_label_1
_geom_bond_atom_site_label_2
_geom_bond_distance
W C8 2.231(7)
W C7 2.247(6)
W C2 2.253(6)
W C1 2.253(6)
W C9 2.267(7)
W C5 2.297(6)
W C6 2.306(7)
W C3 2.312(6)
W C10 2.328(7)
W C4 2.333(6)
W Sn 2.7680(8)
W H19 1.83(7)
Sn C11 2.216(6)
Sn C15 2.220(6)
Sn Cl 2.4635(15)
C1 C5 1.414(9)
C1 C2 1.418(9)
C1 H1 0.95
C2 C3 1.414(8)
C2 H2 0.95
C3 C4 1.406(9)
C3 H3 0.95
C4 C5 1.419(8)
C4 H4 0.95
C5 H5 0.95
C6 C10 1.385(11)
C6 C7 1.401(12)
C6 H6 0.95
C7 C8 1.399(12)
C7 H7 0.95
C8 C9 1.447(13)
C8 H8 0.95
C9 C10 1.377(13)
C9 H9 0.95
C10 H10 0.95
C11 C14 1.513(10)
C11 C13 1.514(11)
C11 C12 1.514(9)
C12 H12A 0.98
C12 H12B 0.98
C12 H12C 0.98
C13 H13A 0.98
C13 H13B 0.98
C13 H13C 0.98
C14 H14A 0.98
C14 H14B 0.98
C14 H14C 0.98
C15 C17 1.521(9)
C15 C16 1.521(10)
C15 C18 1.527(8)
C16 H16A 0.98
C16 H16B 0.98
C16 H16C 0.98
C17 H17A 0.98
C17 H17B 0.98
C17 H17C 0.98
C18 H18A 0.98
C18 H18B 0.98
C18 H18C 0.98

loop_
_geom_torsion_atom_site_label_1
_geom_torsion_atom_site_label_2
_geom_torsion_atom_site_label_3
_geom_torsion_atom_site_label_4
_geom_torsion
C8 W Sn C11 -123.7(4)
C7 W Sn C11 -76.7(4)
C2 W Sn C11 102.0(3)
C1 W Sn C11 54.3(3)
C9 W Sn C11 -118.8(3)
C5 W Sn C11 45.7(2)
C6 W Sn C11 -61.1(3)
C3 W Sn C11 105.3(3)
C10 W Sn C11 -85.3(3)
C4 W Sn C11 74.6(2)
C8 W Sn C15 94.7(4)
C7 W Sn C15 141.7(4)
C2 W Sn C15 -39.6(3)
C1 W Sn C15 -87.3(3)
C9 W Sn C15 99.6(3)
C5 W Sn C15 -95.8(2)
C6 W Sn C15 157.3(3)
C3 W Sn C15 -36.2(3)
C10 W Sn C15 133.1(3)
C4 W Sn C15 -67.0(2)
C8 W Sn Cl -13.5(3)
C7 W Sn Cl 33.5(3)
C2 W Sn Cl -147.8(2)
C1 W Sn Cl 164.5(2)
C9 W Sn Cl -8.6(3)
C5 W Sn Cl 155.95(17)
C6 W Sn Cl 49.1(3)
C3 W Sn Cl -144.45(17)
C10 W Sn Cl 24.9(3)
C4 W Sn Cl -175.15(16)
C8 W C1 C5 163.8(4)
C7 W C1 C5 133.9(4)
C2 W C1 C5 -115.9(5)
C9 W C1 C5 154.6(5)
C6 W C1 C5 102.3(4)
C3 W C1 C5 -78.2(4)
C10 W C1 C5 102.6(5)
C4 W C1 C5 -37.2(4)
Sn W C1 C5 -14.6(4)
C8 W C1 C2 -80.2(4)
C7 W C1 C2 -110.1(4)
C9 W C1 C2 -89.5(6)
C5 W C1 C2 115.9(5)
C6 W C1 C2 -141.7(4)
C3 W C1 C2 37.8(4)
C10 W C1 C2 -141.4(4)
C4 W C1 C2 78.7(4)
Sn W C1 C2 101.4(4)
C5 C1 C2 C3 -0.8(7)
W C1 C2 C3 -66.0(4)
C5 C1 C2 W 65.1(4)
C8 W C2 C3 -138.6(4)
C7 W C2 C3 -175.2(4)
C1 W C2 C3 115.4(5)
C9 W C2 C3 -118.5(4)
C5 W C2 C3 77.8(4)
C6 W C2 C3 165.1(4)
C10 W C2 C3 -158.1(6)
C4 W C2 C3 36.4(4)
Sn W C2 C3 5.7(4)
C8 W C2 C1 105.9(4)
C7 W C2 C1 69.4(4)
C9 W C2 C1 126.1(4)
C5 W C2 C1 -37.6(4)
C6 W C2 C1 49.6(5)
C3 W C2 C1 -115.4(5)
C10 W C2 C1 86.4(7)
C4 W C2 C1 -79.0(4)
Sn W C2 C1 -109.7(3)
C1 C2 C3 C4 0.8(7)
W C2 C3 C4 -63.5(4)
C1 C2 C3 W 64.3(4)
C8 W C3 C4 167.4(4)
C7 W C3 C4 123.7(4)
C2 W C3 C4 117.3(5)
C1 W C3 C4 78.8(4)
C9 W C3 C4 -147.9(5)
C5 W C3 C4 36.8(3)
C6 W C3 C4 80.3(9)
C10 W C3 C4 -103.4(11)
Sn W C3 C4 -58.2(3)
C8 W C3 C2 50.1(5)
C7 W C3 C2 6.4(5)
C1 W C3 C2 -38.4(4)
C9 W C3 C2 94.8(5)
C5 W C3 C2 -80.5(4)
C6 W C3 C2 -37.0(10)
C10 W C3 C2 139.3(11)
C4 W C3 C2 -117.3(5)
Sn W C3 C2 -175.5(4)
C2 C3 C4 C5 -0.4(7)
W C3 C4 C5 -61.6(4)
C2 C3 C4 W 61.3(4)
C8 W C4 C3 -25.8(8)
C7 W C4 C3 -94.2(5)
C2 W C4 C3 -37.3(4)
C1 W C4 C3 -80.0(4)
C9 W C4 C3 79.7(10)
C5 W C4 C3 -117.8(5)
C6 W C4 C3 -150.2(4)
C10 W C4 C3 154.1(5)
Sn W C4 C3 117.8(3)
C8 W C4 C5 92.0(7)
C7 W C4 C5 23.6(6)
C2 W C4 C5 80.5(4)
C1 W C4 C5 37.8(4)
C9 W C4 C5 -162.5(9)
C6 W C4 C5 -32.3(5)
C3 W C4 C5 117.8(5)
C10 W C4 C5 -88.1(5)
Sn W C4 C5 -124.4(4)
C2 C1 C5 C4 0.6(7)
W C1 C5 C4 64.5(4)
C2 C1 C5 W -63.8(4)
C3 C4 C5 C1 -0.2(7)
W C4 C5 C1 -62.3(4)
C3 C4 C5 W 62.1(4)
C8 W C5 C1 -23.8(6)
C7 W C5 C1 -48.5(4)
C2 W C5 C1 38.1(4)
C9 W C5 C1 -88.1(12)
C6 W C5 C1 -85.9(4)
C3 W C5 C1 80.0(4)
C10 W C5 C1 -112.5(4)
C4 W C5 C1 116.3(5)
Sn W C5 C1 168.9(3)
C8 W C5 C4 -140.1(5)
C7 W C5 C4 -164.8(4)
C2 W C5 C4 -78.1(4)
C1 W C5 C4 -116.3(5)
C9 W C5 C4 155.7(11)
C6 W C5 C4 157.9(4)
C3 W C5 C4 -36.3(3)
C10 W C5 C4 131.2(4)
Sn W C5 C4 52.7(3)
C8 W C6 C10 79.4(6)
C7 W C6 C10 117.1(8)
C2 W C6 C10 152.1(5)
C1 W C6 C10 179.6(6)
C9 W C6 C10 35.6(6)
C5 W C6 C10 -143.7(6)
C3 W C6 C10 178.4(7)
C4 W C6 C10 -124.8(6)
Sn W C6 C10 -44.5(6)
C8 W C6 C7 -37.7(5)
C2 W C6 C7 35.0(6)
C1 W C6 C7 62.5(5)
C9 W C6 C7 -81.5(6)
C5 W C6 C7 99.2(5)
C3 W C6 C7 61.2(11)
C10 W C6 C7 -117.1(8)
C4 W C6 C7 118.1(5)
Sn W C6 C7 -161.7(4)
C10 C6 C7 C8 -0.6(9)
W C6 C7 C8 63.4(5)
C10 C6 C7 W -63.9(5)
C2 W C7 C8 91.0(5)
C1 W C7 C8 125.3(5)
C9 W C7 C8 -39.8(6)
C5 W C7 C8 151.8(5)
C6 W C7 C8 -116.6(7)
C3 W C7 C8 87.2(6)
C10 W C7 C8 -80.3(6)
C4 W C7 C8 137.6(5)
Sn W C7 C8 -90.1(6)
C8 W C7 C6 116.6(7)
C2 W C7 C6 -152.5(5)
C1 W C7 C6 -118.2(5)
C9 W C7 C6 76.8(6)
C5 W C7 C6 -91.7(5)
C3 W C7 C6 -156.3(5)
C10 W C7 C6 36.3(5)
C4 W C7 C6 -105.9(6)
Sn W C7 C6 26.5(6)
C6 C7 C8 C9 -0.2(9)
W C7 C8 C9 65.3(5)
C6 C7 C8 W -65.4(6)
C2 W C8 C7 -92.7(5)
C1 W C8 C7 -56.4(5)
C9 W C8 C7 113.9(8)
C5 W C8 C7 -42.2(7)
C6 W C8 C7 37.1(5)
C3 W C8 C7 -119.6(5)
C10 W C8 C7 77.5(5)
C4 W C8 C7 -102.6(7)
Sn W C8 C7 122.1(5)
C7 W C8 C9 -113.9(8)
C2 W C8 C9 153.5(6)
C1 W C8 C9 -170.3(6)
C5 W C8 C9 -156.1(5)
C6 W C8 C9 -76.8(6)
C3 W C8 C9 126.5(6)
C10 W C8 C9 -36.4(5)
C4 W C8 C9 143.5(6)
Sn W C8 C9 8.2(7)
C7 C8 C9 C10 0.8(9)
W C8 C9 C10 66.0(5)
C7 C8 C9 W -65.1(5)
C8 W C9 C10 -115.8(8)
C7 W C9 C10 -77.2(5)
C2 W C9 C10 -150.1(5)
C1 W C9 C10 -100.9(6)
C5 W C9 C10 -33.1(14)
C6 W C9 C10 -35.6(5)
C3 W C9 C10 161.8(4)
C4 W C9 C10 107.2(9)
Sn W C9 C10 70.8(5)
C7 W C9 C8 38.6(5)
C2 W C9 C8 -34.3(7)
C1 W C9 C8 14.9(9)
C5 W C9 C8 82.7(14)
C6 W C9 C8 80.2(6)
C3 W C9 C8 -82.4(6)
C10 W C9 C8 115.8(8)
C4 W C9 C8 -137.0(8)
Sn W C9 C8 -173.4(6)
C8 C9 C10 C6 -1.2(9)
W C9 C10 C6 61.4(6)
C8 C9 C10 W -62.6(5)
C7 C6 C10 C9 1.1(9)
W C6 C10 C9 -60.4(5)
C7 C6 C10 W 61.6(5)
C8 W C10 C9 39.3(5)
C7 W C10 C9 81.7(6)
C2 W C10 C9 61.8(9)
C1 W C10 C9 118.6(6)
C5 W C10 C9 168.6(5)
C6 W C10 C9 119.1(8)
C3 W C10 C9 -58.7(13)
C4 W C10 C9 -140.7(5)
Sn W C10 C9 -105.1(5)
C8 W C10 C6 -79.9(6)
C7 W C10 C6 -37.4(6)
C2 W C10 C6 -57.3(10)
C1 W C10 C6 -0.5(8)
C9 W C10 C6 -119.1(8)
C5 W C10 C6 49.4(7)
C3 W C10 C6 -177.8(9)
C4 W C10 C6 100.2(6)
Sn W C10 C6 135.7(6)
C15 Sn C11 C14 -43.8(7)
Cl Sn C11 C14 53.8(6)
W Sn C11 C14 173.2(6)
C15 Sn C11 C13 -164.8(6)
Cl Sn C11 C13 -67.3(6)
W Sn C11 C13 52.1(6)
C15 Sn C11 C12 77.5(6)
Cl Sn C11 C12 175.0(5)
W Sn C11 C12 -65.5(6)
C11 Sn C15 C17 -75.8(5)
Cl Sn C15 C17 -174.5(5)
W Sn C15 C17 67.0(5)
C11 Sn C15 C16 163.4(5)
Cl Sn C15 C16 64.7(5)
W Sn C15 C16 -53.9(5)
C11 Sn C15 C18 45.0(5)
Cl Sn C15 C18 -53.7(5)
W Sn C15 C18 -172.2(4)
